data_4021534
loop_
_publ_author_name
'Gonzalo Jim\'enez-Os\'es'
'Francisco Corzana'
'Jes\'us H. Busto'
'Marta P\'erez-Fern\'andez'
'Jes\'us M. Peregrina'
'Alberto Avenoza'

_publ_contact_author_address
;     
'Departamento de Quimica, Universidad de La Rioja, 
Grupo de Sintesis Quimica de La Rioja, U.A.-C.S.I.C., E-26006 Logrono, Spain'
;
_publ_contact_author_email alberto.avenoza@dq.unirioja.es
_publ_contact_author_name 'Alberto Avenoza'
_publ_section_title
;
 Conformational Analysis of 2-Substituted Cyclobutane--amino Acid
 Derivatives. A Synergistic Experimental and Computational Study
;
_journal_name_full 'Journal of Organic Chemistry'
_journal_page_first 1869
_journal_page_last 1878
_journal_paper_doi 10.1021/jo0521955
_journal_volume 71
_journal_year 2006
_chemical_formula_sum 'C20 H34 N2 O10'
_chemical_formula_weight 462.49
_chemical_name_common noe-2-7
_chemical_name_systematic
; 
 2-OMOM-1-acetamidociclobutilcarboxilato de metilo 
;
_space_group_IT_number 2
_symmetry_cell_setting triclinic
_symmetry_space_group_name_Hall '-P 1'
_symmetry_space_group_name_H-M 'P -1'
_atom_sites_solution_hydrogens geom
_atom_sites_solution_primary direct
_atom_sites_solution_secondary difmap
_audit_creation_method SHELXL-97
_cell_angle_alpha 104.5013(18)
_cell_angle_beta 100.1705(16)
_cell_angle_gamma 109.0288(10)
_cell_formula_units_Z 2
_cell_length_a 9.3753(2)
_cell_length_b 10.5438(3)
_cell_length_c 13.9897(4)
_cell_measurement_reflns_used 11634
_cell_measurement_temperature 223(2)
_cell_measurement_theta_max 27.88
_cell_measurement_theta_min 0.21
_cell_volume 1214.26(6)
_computing_cell_refinement 'HKL Scalepack (Otwinowski & Minor 1997)'
_computing_data_collection KappaCCD
_computing_data_reduction 'Denzo and Scalepak (Otwinowski 1997'
_computing_molecular_graphics ORTEP-III
_computing_structure_refinement 'SHELXL-97 (Sheldrick, 1997)'
_computing_structure_solution 'SHELXS-97 (Sheldrick, 1990)'
_diffrn_ambient_temperature 223(2)
_diffrn_measured_fraction_theta_full 0.953
_diffrn_measured_fraction_theta_max 0.953
_diffrn_measurement_device_type KappaCCD
_diffrn_measurement_method CCD
_diffrn_radiation_monochromator graphite
_diffrn_radiation_source 'normal-focus sealed tube'
_diffrn_radiation_type MoK\a
_diffrn_radiation_wavelength 0.71073
_diffrn_reflns_av_R_equivalents 0.0990
_diffrn_reflns_av_sigmaI/netI 0.0849
_diffrn_reflns_limit_h_max 12
_diffrn_reflns_limit_h_min -12
_diffrn_reflns_limit_k_max 13
_diffrn_reflns_limit_k_min -13
_diffrn_reflns_limit_l_max 18
_diffrn_reflns_limit_l_min -14
_diffrn_reflns_number 17799
_diffrn_reflns_theta_full 28.03
_diffrn_reflns_theta_max 28.03
_diffrn_reflns_theta_min 1.57
_exptl_absorpt_coefficient_mu 0.101
_exptl_absorpt_correction_type none
_exptl_crystal_colour Colourless
_exptl_crystal_density_diffrn 1.265
_exptl_crystal_density_meas 0
_exptl_crystal_density_method 'not measured'
_exptl_crystal_description Prism
_exptl_crystal_F_000 496
_exptl_crystal_size_max 0.42
_exptl_crystal_size_mid 0.37
_exptl_crystal_size_min 0.2
_refine_diff_density_max 0.353
_refine_diff_density_min -0.246
_refine_diff_density_rms 0.049
_refine_ls_extinction_method none
_refine_ls_goodness_of_fit_ref 1.048
_refine_ls_hydrogen_treatment mixed
_refine_ls_matrix_type full
_refine_ls_number_parameters 289
_refine_ls_number_reflns 5609
_refine_ls_number_restraints 0
_refine_ls_restrained_S_all 1.048
_refine_ls_R_factor_all 0.1212
_refine_ls_R_factor_gt 0.0732
_refine_ls_shift/su_max 0.001
_refine_ls_shift/su_mean 0.000
_refine_ls_structure_factor_coef Fsqd
_refine_ls_weighting_details 'calc w=1/[\s^2^(Fo^2^)+(0.1257P)^2^+0.1521P] where P=(Fo^2^+2Fc^2^)/3'
_refine_ls_weighting_scheme calc
_refine_ls_wR_factor_gt 0.1987
_refine_ls_wR_factor_ref 0.2339
_reflns_number_gt 3361
_reflns_number_total 5609
_reflns_threshold_expression >2sigma(I)
_cod_data_source_file jo0521955si20051021_013039.cif
_cod_depositor_comments
;
The following automatic conversions were performed:
'_symmetry_cell_setting' value 'Triclinic' changed to 'triclinic'
according to '/home/saulius/struct/CIF-dictionaries/cif_core.dic'
dictionary named 'cif_core.dic' version 2.4.1 from 2010-06-29.

Automatic conversion script
Id: cif_fix_enum 1527 2010-12-29 10:47:43Z saulius 
;
_cod_database_code 4021534

loop_
_symmetry_equiv_pos_as_xyz
'x, y, z'
'-x, -y, -z'

loop_
_atom_site_label
_atom_site_type_symbol
_atom_site_fract_x
_atom_site_fract_y
_atom_site_fract_z
_atom_site_U_iso_or_equiv
_atom_site_adp_type
_atom_site_occupancy
_atom_site_symmetry_multiplicity
_atom_site_calc_flag
_atom_site_refinement_flags
O1 O -0.10118(18) 0.40504(19) 0.82854(13) 0.0574(5) Uani 1 1 d .
N2 N 0.1044(2) 0.4076(2) 0.76829(13) 0.0459(5) Uani 1 1 d .
H2 H 0.2029 0.3962 0.7768 0.055 Uiso 1 1 d R
O3 O 0.39066(18) 0.37537(19) 0.83870(13) 0.0577(5) Uani 1 1 d .
N4 N 0.5816(2) 0.29337(19) 0.84064(14) 0.0441(4) Uani 1 1 d .
H4 H 0.6748 0.2990 0.8367 0.053 Uiso 1 1 d R
O5 O 0.27555(19) 0.4166(2) 0.62288(12) 0.0595(5) Uani 1 1 d .
C6 C 0.5191(2) 0.3855(2) 0.82346(16) 0.0429(5) Uani 1 1 d .
C7 C 0.5076(2) 0.1906(2) 0.88650(17) 0.0451(5) Uani 1 1 d .
C8 C 0.0260(2) 0.3920(2) 0.83885(16) 0.0445(5) Uani 1 1 d .
O9 O 0.3086(2) 0.0638(2) 0.72719(15) 0.0705(5) Uani 1 1 d .
O10 O 0.6871(2) -0.13435(19) 0.82460(14) 0.0645(5) Uani 1 1 d .
C11 C 0.3372(3) 0.0965(3) 0.8287(2) 0.0578(6) Uani 1 1 d .
C12 C 0.0385(3) 0.4397(3) 0.67964(16) 0.0489(6) Uani 1 1 d .
O13 O 0.7224(2) 0.10231(19) 0.85559(16) 0.0675(5) Uani 1 1 d .
C14 C -0.1252(3) 0.3324(3) 0.61960(18) 0.0566(6) Uani 1 1 d .
C15 C 0.6149(3) 0.1107(2) 0.91346(18) 0.0512(6) Uani 1 1 d .
H15 H 0.5546 0.0169 0.9122 0.061 Uiso 1 1 d R
O16 O 0.1944(2) 0.2505(2) 0.45753(14) 0.0758(6) Uani 1 1 d .
C17 C 0.0978(3) 0.3588(3) 0.92837(18) 0.0522(6) Uani 1 1 d .
H17A H 0.1961 0.3530 0.9223 0.063 Uiso 1 1 d R
H17B H 0.0280 0.2694 0.9291 0.063 Uiso 1 1 d R
H17C H 0.1157 0.4323 0.9911 0.063 Uiso 1 1 d R
C18 C 0.0598(3) 0.5977(3) 0.7039(2) 0.0599(6) Uani 1 1 d .
H18A H -0.0272 0.6032 0.6597 0.072 Uiso 1 1 d R
H18B H 0.0625 0.6361 0.7744 0.072 Uiso 1 1 d R
C19 C 0.1584(3) 0.4715(3) 0.61535(18) 0.0552(6) Uani 1 1 d .
H19 H 0.1019 0.4354 0.5436 0.066 Uiso 1 1 d R
O20 O -0.2245(2) 0.3604(2) 0.57244(15) 0.0797(6) Uani 1 1 d .
C21 C 0.2281(3) 0.2736(3) 0.5631(2) 0.0677(7) Uani 1 1 d .
H21A H 0.3092 0.2402 0.5820 0.081 Uiso 1 1 d R
H21B H 0.1338 0.2186 0.5758 0.081 Uiso 1 1 d R
C22 C 0.6089(3) 0.4978(3) 0.7857(2) 0.0575(6) Uani 1 1 d .
H22A H 0.7044 0.4867 0.7785 0.069 Uiso 1 1 d R
H22B H 0.6336 0.5896 0.8343 0.069 Uiso 1 1 d R
H22C H 0.5471 0.4896 0.7203 0.069 Uiso 1 1 d R
O23 O -0.1460(2) 0.1999(2) 0.61681(14) 0.0681(5) Uani 1 1 d .
C24 C 0.5398(3) 0.2551(3) 1.00372(19) 0.0594(6) Uani 1 1 d .
H24A H 0.5555 0.3536 1.0209 0.071 Uiso 1 1 d R
H24B H 0.4511 0.2053 1.0240 0.071 Uiso 1 1 d R
O25 O 0.2404(2) 0.0480(3) 0.86958(17) 0.0859(7) Uani 1 1 d .
C26 C 0.6837(3) 0.2173(3) 1.0208(2) 0.0662(7) Uani 1 1 d .
H26A H 0.6977 0.1695 1.0696 0.079 Uiso 1 1 d R
H26B H 0.7837 0.2862 1.0253 0.079 Uiso 1 1 d R
C27 C 0.2146(3) 0.6287(3) 0.6744(2) 0.0673(7) Uani 1 1 d .
H27A H 0.2249 0.6951 0.6374 0.081 Uiso 1 1 d R
H27B H 0.3004 0.6689 0.7361 0.081 Uiso 1 1 d R
C28 C -0.3035(4) 0.0957(4) 0.5638(3) 0.0900(10) Uani 1 1 d .
H28A H -0.3074 0.0042 0.5656 0.108 Uiso 1 1 d R
H28B H -0.3305 0.0927 0.4936 0.108 Uiso 1 1 d R
H28C H -0.3768 0.1200 0.5969 0.108 Uiso 1 1 d R
C29 C 0.6800(4) -0.0325(3) 0.7815(2) 0.0698(8) Uani 1 1 d .
H29A H 0.7506 -0.0227 0.7393 0.084 Uiso 1 1 d R
H29B H 0.5746 -0.0610 0.7399 0.084 Uiso 1 1 d R
C30 C 0.8406(4) -0.1049(4) 0.8831(3) 0.0825(9) Uani 1 1 d .
H30A H 0.8400 -0.1782 0.9123 0.099 Uiso 1 1 d R
H30B H 0.8791 -0.0151 0.9372 0.099 Uiso 1 1 d R
H30C H 0.9076 -0.1006 0.8384 0.099 Uiso 1 1 d R
C31 C 0.3262(5) 0.3257(4) 0.4286(2) 0.0905(10) Uani 1 1 d .
H31A H 0.2981 0.3080 0.3557 0.109 Uiso 1 1 d R
H31B H 0.4080 0.2929 0.4468 0.109 Uiso 1 1 d R
H31C H 0.3628 0.4258 0.4643 0.109 Uiso 1 1 d R
C32 C 0.1438(4) -0.0236(4) 0.6717(3) 0.0884(10) Uani 1 1 d .
H32A H 0.1295 -0.0443 0.5990 0.106 Uiso 1 1 d R
H32B H 0.0797 0.0266 0.6930 0.106 Uiso 1 1 d R
H32C H 0.1137 -0.1108 0.6870 0.106 Uiso 1 1 d R

loop_
_atom_site_aniso_label
_atom_site_aniso_U_11
_atom_site_aniso_U_22
_atom_site_aniso_U_33
_atom_site_aniso_U_23
_atom_site_aniso_U_13
_atom_site_aniso_U_12
O1 0.0437(9) 0.0759(12) 0.0748(11) 0.0408(9) 0.0274(8) 0.0331(8)
N2 0.0396(9) 0.0615(12) 0.0461(10) 0.0247(8) 0.0147(7) 0.0248(8)
O3 0.0445(9) 0.0734(12) 0.0776(11) 0.0406(9) 0.0271(8) 0.0342(8)
N4 0.0377(9) 0.0470(10) 0.0612(11) 0.0271(9) 0.0224(8) 0.0221(8)
O5 0.0526(9) 0.0784(13) 0.0471(9) 0.0175(8) 0.0147(7) 0.0272(9)
C6 0.0400(11) 0.0469(12) 0.0474(11) 0.0183(9) 0.0136(9) 0.0210(9)
C7 0.0412(11) 0.0446(12) 0.0551(13) 0.0223(10) 0.0184(9) 0.0169(9)
C8 0.0370(11) 0.0508(12) 0.0491(12) 0.0189(10) 0.0137(9) 0.0186(9)
O9 0.0624(11) 0.0608(11) 0.0701(12) 0.0165(9) 0.0130(9) 0.0082(9)
O10 0.0719(12) 0.0547(10) 0.0741(12) 0.0220(9) 0.0238(9) 0.0312(9)
C11 0.0516(14) 0.0581(15) 0.0695(17) 0.0276(12) 0.0186(12) 0.0227(12)
C12 0.0444(12) 0.0620(14) 0.0455(12) 0.0233(10) 0.0114(9) 0.0238(11)
O13 0.0627(11) 0.0583(11) 0.1106(15) 0.0459(10) 0.0451(10) 0.0354(9)
C14 0.0492(13) 0.0693(17) 0.0500(13) 0.0243(12) 0.0104(10) 0.0197(12)
C15 0.0480(12) 0.0447(12) 0.0683(15) 0.0263(11) 0.0208(11) 0.0191(10)
O16 0.0794(13) 0.0638(12) 0.0595(11) 0.0084(9) 0.0068(9) 0.0129(10)
C17 0.0468(12) 0.0671(15) 0.0544(13) 0.0303(11) 0.0196(10) 0.0262(11)
C18 0.0618(15) 0.0633(16) 0.0615(15) 0.0272(12) 0.0129(11) 0.0301(12)
C19 0.0512(13) 0.0691(16) 0.0468(13) 0.0242(11) 0.0137(10) 0.0215(12)
O20 0.0538(11) 0.1007(16) 0.0797(13) 0.0402(11) -0.0017(9) 0.0269(11)
C21 0.0639(16) 0.0735(19) 0.0748(18) 0.0333(15) 0.0258(14) 0.0284(14)
C22 0.0490(13) 0.0561(14) 0.0801(17) 0.0374(13) 0.0213(12) 0.0235(11)
O23 0.0565(11) 0.0639(12) 0.0677(11) 0.0208(9) 0.0032(8) 0.0114(9)
C24 0.0701(16) 0.0559(15) 0.0613(15) 0.0251(12) 0.0293(12) 0.0261(13)
O25 0.0501(11) 0.1031(16) 0.1014(15) 0.0512(13) 0.0267(10) 0.0102(10)
C26 0.0672(16) 0.0624(16) 0.0669(16) 0.0293(13) 0.0072(13) 0.0227(13)
C27 0.0703(17) 0.0634(17) 0.0694(17) 0.0313(14) 0.0220(13) 0.0192(14)
C28 0.0677(19) 0.088(2) 0.076(2) 0.0225(17) 0.0013(15) -0.0042(16)
C29 0.0790(19) 0.085(2) 0.0685(17) 0.0363(16) 0.0310(14) 0.0478(16)
C30 0.077(2) 0.080(2) 0.103(2) 0.0405(18) 0.0195(17) 0.0407(17)
C31 0.120(3) 0.084(2) 0.0688(19) 0.0176(16) 0.0478(19) 0.035(2)
C32 0.0638(18) 0.072(2) 0.092(2) 0.0155(16) -0.0050(15) 0.0034(15)

loop_
_atom_type_symbol
_atom_type_description
_atom_type_scat_dispersion_real
_atom_type_scat_dispersion_imag
_atom_type_scat_source
C C 0.0033 0.0016 'International Tables Vol C Tables 4.2.6.8 and 6.1.1.4'
H H 0.0000 0.0000 'International Tables Vol C Tables 4.2.6.8 and 6.1.1.4'
N N 0.0061 0.0033 'International Tables Vol C Tables 4.2.6.8 and 6.1.1.4'
O O 0.0106 0.0060 'International Tables Vol C Tables 4.2.6.8 and 6.1.1.4'

loop_
_geom_angle_atom_site_label_1
_geom_angle_atom_site_label_2
_geom_angle_atom_site_label_3
_geom_angle
C8 N2 C12 119.68(18)
C8 N2 H2 119.4
C12 N2 H2 121.0
C6 N4 C7 120.26(17)
C6 N4 H4 124.6
C7 N4 H4 114.2
C19 O5 C21 115.4(2)
O3 C6 N4 120.0(2)
O3 C6 C22 122.3(2)
N4 C6 C22 117.74(19)
N4 C7 C11 114.26(19)
N4 C7 C24 112.97(19)
C11 C7 C24 114.8(2)
N4 C7 C15 110.54(17)
C11 C7 C15 115.39(19)
C24 C7 C15 85.73(17)
O1 C8 N2 120.1(2)
O1 C8 C17 122.0(2)
N2 C8 C17 117.85(19)
C11 O9 C32 113.1(2)
C29 O10 C30 113.2(2)
O25 C11 O9 123.1(2)
O25 C11 C7 123.6(2)
O9 C11 C7 113.1(2)
N2 C12 C14 112.5(2)
N2 C12 C18 113.61(19)
C14 C12 C18 115.3(2)
N2 C12 C19 110.76(18)
C14 C12 C19 115.80(19)
C18 C12 C19 86.32(18)
C15 O13 C29 114.8(2)
O20 C14 O23 122.7(2)
O20 C14 C12 123.8(3)
O23 C14 C12 113.3(2)
O13 C15 C26 115.9(2)
O13 C15 C7 117.05(18)
C26 C15 C7 89.42(18)
O13 C15 H15 108.9
C26 C15 H15 112.7
C7 C15 H15 111.8
C21 O16 C31 112.7(2)
C8 C17 H17A 109.3
C8 C17 H17B 109.4
H17A C17 H17B 109.5
C8 C17 H17C 109.7
H17A C17 H17C 109.5
H17B C17 H17C 109.5
C27 C18 C12 88.97(19)
C27 C18 H18A 118.1
C12 C18 H18A 109.1
C27 C18 H18B 119.3
C12 C18 H18B 109.3
H18A C18 H18B 109.5
O5 C19 C27 114.6(2)
O5 C19 C12 118.73(19)
C27 C19 C12 89.10(18)
O5 C19 H19 105.6
C27 C19 H19 119.7
C12 C19 H19 109.0
O16 C21 O5 113.5(2)
O16 C21 H21A 108.4
O5 C21 H21A 109.6
O16 C21 H21B 107.2
O5 C21 H21B 108.6
H21A C21 H21B 109.5
C6 C22 H22A 109.2
C6 C22 H22B 109.4
H22A C22 H22B 109.5
C6 C22 H22C 109.8
H22A C22 H22C 109.5
H22B C22 H22C 109.5
C14 O23 C28 114.7(2)
C26 C24 C7 89.71(19)
C26 C24 H24A 118.5
C7 C24 H24A 109.2
C26 C24 H24B 118.4
C7 C24 H24B 109.2
H24A C24 H24B 109.5
C15 C26 C24 88.32(19)
C15 C26 H26A 109.6
C24 C26 H26A 119.1
C15 C26 H26B 109.1
C24 C26 H26B 118.6
H26A C26 H26B 109.5
C19 C27 C18 88.6(2)
C19 C27 H27A 119.4
C18 C27 H27A 109.7
C19 C27 H27B 118.2
C18 C27 H27B 108.8
H27A C27 H27B 109.5
O23 C28 H28A 108.9
O23 C28 H28B 109.6
H28A C28 H28B 109.5
O23 C28 H28C 109.9
H28A C28 H28C 109.5
H28B C28 H28C 109.5
O10 C29 O13 113.0(2)
O10 C29 H29A 109.2
O13 C29 H29A 107.9
O10 C29 H29B 109.2
O13 C29 H29B 108.0
H29A C29 H29B 109.5
O10 C30 H30A 110.4
O10 C30 H30B 109.6
H30A C30 H30B 109.5
O10 C30 H30C 108.4
H30A C30 H30C 109.5
H30B C30 H30C 109.5
O16 C31 H31A 110.2
O16 C31 H31B 108.1
H31A C31 H31B 109.5
O16 C31 H31C 110.1
H31A C31 H31C 109.5
H31B C31 H31C 109.5
O9 C32 H32A 109.8
O9 C32 H32B 109.4
H32A C32 H32B 109.5
O9 C32 H32C 109.2
H32A C32 H32C 109.5
H32B C32 H32C 109.5

loop_
_geom_bond_atom_site_label_1
_geom_bond_atom_site_label_2
_geom_bond_distance
O1 C8 1.232(2)
N2 C8 1.342(3)
N2 C12 1.453(3)
N2 H2 0.9600
O3 C6 1.235(2)
N4 C6 1.336(3)
N4 C7 1.443(3)
N4 H4 0.8685
O5 C19 1.399(3)
O5 C21 1.404(3)
C6 C22 1.486(3)
C7 C11 1.516(3)
C7 C24 1.541(3)
C7 C15 1.563(3)
C8 C17 1.490(3)
O9 C11 1.330(3)
O9 C32 1.459(3)
O10 C29 1.370(3)
O10 C30 1.414(4)
C11 O25 1.200(3)
C12 C14 1.509(3)
C12 C18 1.551(4)
C12 C19 1.565(3)
O13 C15 1.410(3)
O13 C29 1.415(3)
C14 O20 1.205(3)
C14 O23 1.335(3)
C15 C26 1.508(4)
C15 H15 0.9599
O16 C21 1.395(3)
O16 C31 1.420(4)
C17 H17A 0.9601
C17 H17B 0.9599
C17 H17C 0.9600
C18 C27 1.534(4)
C18 H18A 0.9600
C18 H18B 0.9599
C19 C27 1.516(4)
C19 H19 0.9599
C21 H21A 0.9600
C21 H21B 0.9601
C22 H22A 0.9599
C22 H22B 0.9601
C22 H22C 0.9599
O23 C28 1.444(3)
C24 C26 1.523(4)
C24 H24A 0.9600
C24 H24B 0.9600
C26 H26A 0.9598
C26 H26B 0.9601
C27 H27A 0.9599
C27 H27B 0.9600
C28 H28A 0.9600
C28 H28B 0.9599
C28 H28C 0.9601
C29 H29A 0.9600
C29 H29B 0.9600
C30 H30A 0.9600
C30 H30B 0.9601
C30 H30C 0.9600
C31 H31A 0.9599
C31 H31B 0.9601
C31 H31C 0.9600
C32 H32A 0.9599
C32 H32B 0.9601
C32 H32C 0.9600
